data_4341127
loop_
_publ_author_name
'Ranis, Leila G.'
'Werellapatha, Kalpani'
'Pietrini, Nicholas J.'
'Bunker, Bruce A.'
'Brown, Seth N.'

_publ_section_title
;
 Metal and Ligand Effects on Bonding in Group 6 Complexes of Redox-Active
 Amidodiphenoxides
;
_journal_name_full 'Inorganic Chemistry'
_journal_page_first 140923084651005
_journal_paper_doi 10.1021/ic501222n
_journal_year 2014
_chemical_formula_moiety 'C56 H76 N2 O6 W'
_chemical_formula_sum 'C56 H76 N2 O6 W'
_chemical_formula_weight 1057.04
_chemical_name_common (DOPO)2W
_chemical_name_systematic
;
 Bis(2,4,6,8-tetra-tert-butyl-1,9-dioxophenoxazinato)tungsten(VI)
;
_space_group_IT_number 14
_symmetry_cell_setting monoclinic
_symmetry_space_group_name_Hall '-P 2ybc'
_symmetry_space_group_name_H-M 'P 1 21/c 1'
_atom_sites_solution_hydrogens difmap
_atom_sites_solution_primary direct
_atom_sites_solution_secondary difmap
_audit_creation_method SHELXL-97
_cell_angle_alpha 90.00
_cell_angle_beta 91.0736(12)
_cell_angle_gamma 90.00
_cell_formula_units_Z 4
_cell_length_a 20.5540(12)
_cell_length_b 19.8902(12)
_cell_length_c 12.9611(8)
_cell_measurement_reflns_used 9822
_cell_measurement_temperature 120(2)
_cell_measurement_theta_max 28.33
_cell_measurement_theta_min 2.23
_cell_volume 5297.9(6)
_computing_cell_refinement 'APEX2/SAINT (Bruker, 2004)'
_computing_data_collection 'APEX2 (Bruker, 2004)'
_computing_data_reduction 'SAINT/XPREP (Bruker, 2004; Sheldrick, 2003)'
_computing_molecular_graphics 'XP (Sheldrick, 1998)'
_computing_publication_material 'XCIF (Sheldrick, 2001)'
_computing_structure_refinement 'XL (Sheldrick, 2001)'
_computing_structure_solution 'XS (Sheldrick, 2001)'
_diffrn_ambient_temperature 120(2)
_diffrn_detector_area_resol_mean 8.33
_diffrn_measured_fraction_theta_full 0.998
_diffrn_measured_fraction_theta_max 0.998
_diffrn_measurement_device_type 'Bruker APEX-II CCD'
_diffrn_measurement_method '\f and \w scans'
_diffrn_radiation_monochromator graphite
_diffrn_radiation_source 'fine-focus sealed tube'
_diffrn_radiation_type MoK\a
_diffrn_radiation_wavelength 0.71073
_diffrn_reflns_av_R_equivalents 0.0354
_diffrn_reflns_av_sigmaI/netI 0.0259
_diffrn_reflns_limit_h_max 21
_diffrn_reflns_limit_h_min -27
_diffrn_reflns_limit_k_max 25
_diffrn_reflns_limit_k_min -26
_diffrn_reflns_limit_l_max 16
_diffrn_reflns_limit_l_min -17
_diffrn_reflns_number 71487
_diffrn_reflns_theta_full 28.38
_diffrn_reflns_theta_max 28.38
_diffrn_reflns_theta_min 0.99
_exptl_absorpt_coefficient_mu 2.229
_exptl_absorpt_correction_T_max 0.7758
_exptl_absorpt_correction_T_min 0.6767
_exptl_absorpt_correction_type numerical
_exptl_absorpt_process_details
;
Blessing, R. H. (1995) Acta Cryst. A51, 33-38.

Sheldrick, G.M. (2008) SADABS v2008/1. Bruker AXS Inc. 
Madison, WI USA.
;
_exptl_crystal_colour red-brown
_exptl_crystal_density_diffrn 1.325
_exptl_crystal_density_method 'not measured'
_exptl_crystal_description rhomboid
_exptl_crystal_F_000 2192
_exptl_crystal_recrystallization_method
;
 Vapor diffusion of acetonitrile into CHCl3.
;
_exptl_crystal_size_max 0.19
_exptl_crystal_size_mid 0.14
_exptl_crystal_size_min 0.12
_refine_diff_density_max 0.624
_refine_diff_density_min -0.565
_refine_diff_density_rms 0.127
_refine_ls_extinction_method none
_refine_ls_goodness_of_fit_ref 1.043
_refine_ls_hydrogen_treatment refall
_refine_ls_matrix_type full
_refine_ls_number_parameters 890
_refine_ls_number_reflns 13261
_refine_ls_number_restraints 0
_refine_ls_restrained_S_all 1.043
_refine_ls_R_factor_all 0.0315
_refine_ls_R_factor_gt 0.0226
_refine_ls_shift/su_max 0.005
_refine_ls_shift/su_mean 0.000
_refine_ls_structure_factor_coef Fsqd
_refine_ls_weighting_details 'calc w=1/[\s^2^(Fo^2^)+(0.0278P)^2^+2.6115P] where P=(Fo^2^+2Fc^2^)/3'
_refine_ls_weighting_scheme calc
_refine_ls_wR_factor_gt 0.0514
_refine_ls_wR_factor_ref 0.0556
_reflns_number_gt 11318
_reflns_number_total 13261
_reflns_threshold_expression >2sigma(I)
_cod_data_source_file ic501222n_si_003.cif
_cod_data_source_block wdopo2
_cod_depositor_comments
;
The following automatic conversions were performed:

'_symmetry_cell_setting' value 'Monoclinic' changed to 'monoclinic'
according to
/home/saulius/struct/COD-crude-data--automatic-downloads/rss-feeds/ACS/lib/dictionaries/cif_core.dic
dictionary named 'cif_core.dic' version 2.4.2 from 2011-04-26.

Automatic conversion script
Id: cif_fix_values 2281 2013-09-26 08:29:07Z andrius 
;
_cod_original_sg_symbol_H-M P2(1)/c
_cod_database_code 4341127

loop_
_symmetry_equiv_pos_as_xyz
'x, y, z'
'-x, y+1/2, -z+1/2'
'-x, -y, -z'
'x, -y-1/2, z-1/2'

loop_
_atom_site_label
_atom_site_type_symbol
_atom_site_fract_x
_atom_site_fract_y
_atom_site_fract_z
_atom_site_U_iso_or_equiv
_atom_site_adp_type
_atom_site_occupancy
_atom_site_symmetry_multiplicity
_atom_site_calc_flag
W W 0.252461(4) 0.403630(4) 0.054774(6) 0.01334(3) Uani 1 1 d
O1 O 0.29912(6) 0.36007(7) 0.17131(11) 0.0154(3) Uani 1 1 d
N1 N 0.34371(8) 0.39633(8) 0.01093(13) 0.0134(3) Uani 1 1 d
O2 O 0.25404(6) 0.44399(7) -0.08439(11) 0.0165(3) Uani 1 1 d
N2 N 0.16113(8) 0.41491(8) 0.09655(13) 0.0132(3) Uani 1 1 d
O3 O 0.20649(6) 0.32330(7) 0.00120(11) 0.0161(3) Uani 1 1 d
O4 O 0.25008(6) 0.49083(7) 0.12824(11) 0.0152(3) Uani 1 1 d
O10 O 0.47490(7) 0.38782(7) -0.05056(11) 0.0155(3) Uani 1 1 d
C11 C 0.39127(9) 0.37008(10) 0.07462(15) 0.0135(4) Uani 1 1 d
C12 C 0.36554(9) 0.35082(10) 0.16826(16) 0.0139(4) Uani 1 1 d
C13 C 0.40750(10) 0.32775(10) 0.24654(16) 0.0153(4) Uani 1 1 d
C14 C 0.47300(10) 0.32391(10) 0.21847(17) 0.0162(4) Uani 1 1 d
H14 H 0.5018(11) 0.3086(11) 0.2651(17) 0.012(6) Uiso 1 1 d
C15 C 0.50045(9) 0.34176(10) 0.12319(16) 0.0136(4) Uani 1 1 d
C16 C 0.45626(9) 0.36662(10) 0.04856(15) 0.0140(4) Uani 1 1 d
C17 C 0.38310(10) 0.31005(11) 0.35412(17) 0.0202(4) Uani 1 1 d
C18 C 0.57402(9) 0.33474(11) 0.10560(17) 0.0176(4) Uani 1 1 d
O20 O 0.02947(6) 0.43337(7) 0.14978(11) 0.0149(3) Uani 1 1 d
C21 C 0.36324(9) 0.41965(10) -0.08285(16) 0.0140(4) Uani 1 1 d
C22 C 0.31087(9) 0.44665(10) -0.13812(16) 0.0154(4) Uani 1 1 d
C23 C 0.32066(10) 0.47056(11) -0.23775(16) 0.0193(4) Uani 1 1 d
C24 C 0.38511(10) 0.46475(11) -0.27213(17) 0.0198(4) Uani 1 1 d
H24 H 0.3921(10) 0.4773(11) -0.3434(17) 0.008(5) Uiso 1 1 d
C25 C 0.43894(10) 0.43844(10) -0.21649(16) 0.0167(4) Uani 1 1 d
C26 C 0.42655(10) 0.41528(10) -0.11647(16) 0.0152(4) Uani 1 1 d
C27 C 0.26488(11) 0.49758(13) -0.30570(17) 0.0264(5) Uani 1 1 d
C28 C 0.50687(10) 0.43611(11) -0.26329(17) 0.0191(4) Uani 1 1 d
C31 C 0.11379(9) 0.36916(10) 0.06817(15) 0.0133(4) Uani 1 1 d
C32 C 0.14022(9) 0.31721(10) 0.01131(15) 0.0143(4) Uani 1 1 d
C33 C 0.09890(10) 0.26790(10) -0.03014(15) 0.0149(4) Uani 1 1 d
C34 C 0.03294(10) 0.27629(10) -0.00542(16) 0.0160(4) Uani 1 1 d
H34 H 0.0047(11) 0.2457(12) -0.0345(17) 0.011(5) Uiso 1 1 d
C35 C 0.00531(9) 0.32851(10) 0.05354(15) 0.0146(4) Uani 1 1 d
C36 C 0.04873(9) 0.37715(10) 0.09099(15) 0.0138(4) Uani 1 1 d
C37 C 0.12354(10) 0.21147(11) -0.09911(17) 0.0188(4) Uani 1 1 d
C38 C -0.06860(9) 0.33099(11) 0.07151(17) 0.0171(4) Uani 1 1 d
C41 C 0.14105(9) 0.47069(10) 0.14933(15) 0.0128(4) Uani 1 1 d
C42 C 0.19272(9) 0.51404(10) 0.16813(15) 0.0147(4) Uani 1 1 d
C43 C 0.18208(10) 0.57310(11) 0.22301(16) 0.0165(4) Uani 1 1 d
C44 C 0.11726(10) 0.58221(11) 0.25389(17) 0.0183(4) Uani 1 1 d
H44 H 0.1082(11) 0.6209(13) 0.2913(19) 0.019(6) Uiso 1 1 d
C45 C 0.06376(9) 0.53930(10) 0.23473(16) 0.0159(4) Uani 1 1 d
C46 C 0.07717(9) 0.48088(10) 0.17785(15) 0.0143(4) Uani 1 1 d
C47 C 0.23718(10) 0.62194(12) 0.25039(19) 0.0231(5) Uani 1 1 d
C48 C -0.00436(10) 0.55652(11) 0.27259(17) 0.0181(4) Uani 1 1 d
C171 C 0.43852(12) 0.28889(15) 0.42713(19) 0.0282(5) Uani 1 1 d
H17C H 0.4709(12) 0.3241(12) 0.4359(18) 0.016(6) Uiso 1 1 d
H17B H 0.4602(13) 0.2497(14) 0.402(2) 0.028(7) Uiso 1 1 d
H17A H 0.4206(13) 0.2800(15) 0.495(2) 0.040(8) Uiso 1 1 d
C172 C 0.35003(13) 0.37279(14) 0.3998(2) 0.0261(5) Uani 1 1 d
H17F H 0.3774(13) 0.4072(13) 0.4038(19) 0.020(6) Uiso 1 1 d
H17E H 0.3164(13) 0.3868(13) 0.360(2) 0.022(7) Uiso 1 1 d
H17D H 0.3360(12) 0.3618(13) 0.471(2) 0.026(7) Uiso 1 1 d
C173 C 0.33443(12) 0.25185(13) 0.3441(2) 0.0278(5) Uani 1 1 d
H17H H 0.3545(12) 0.2145(14) 0.3186(19) 0.025(7) Uiso 1 1 d
H17G H 0.2978(13) 0.2617(13) 0.298(2) 0.025(7) Uiso 1 1 d
H17I H 0.3187(15) 0.2373(16) 0.410(3) 0.053(9) Uiso 1 1 d
C181 C 0.61098(11) 0.31416(13) 0.2047(2) 0.0251(5) Uani 1 1 d
H18C H 0.6554(13) 0.3126(13) 0.191(2) 0.031(7) Uiso 1 1 d
H18B H 0.5971(13) 0.2703(14) 0.230(2) 0.030(7) Uiso 1 1 d
H18A H 0.6057(13) 0.3435(14) 0.265(2) 0.032(7) Uiso 1 1 d
C182 C 0.60240(11) 0.40183(12) 0.0700(2) 0.0231(5) Uani 1 1 d
H18F H 0.6485(14) 0.3994(13) 0.064(2) 0.030(7) Uiso 1 1 d
H18E H 0.5839(13) 0.4148(13) 0.002(2) 0.029(7) Uiso 1 1 d
H18D H 0.5955(13) 0.4329(14) 0.116(2) 0.027(7) Uiso 1 1 d
C183 C 0.58641(12) 0.28056(13) 0.0238(2) 0.0271(5) Uani 1 1 d
H18I H 0.6324(14) 0.2750(14) 0.017(2) 0.035(7) Uiso 1 1 d
H18H H 0.5706(13) 0.2368(15) 0.044(2) 0.035(8) Uiso 1 1 d
H18G H 0.5656(13) 0.2934(14) -0.043(2) 0.032(7) Uiso 1 1 d
C271 C 0.28935(17) 0.5292(3) -0.4050(2) 0.0541(10) Uani 1 1 d
H27B H 0.3092(17) 0.4967(18) -0.446(3) 0.059(11) Uiso 1 1 d
H27A H 0.3175(17) 0.5670(17) -0.393(2) 0.047(10) Uiso 1 1 d
H27C H 0.2503(17) 0.547(2) -0.448(3) 0.073(12) Uiso 1 1 d
C272 C 0.22645(14) 0.55127(15) -0.2476(2) 0.0307(6) Uani 1 1 d
H27F H 0.2092(12) 0.5339(13) -0.188(2) 0.024(7) Uiso 1 1 d
H27E H 0.1918(15) 0.5678(15) -0.294(2) 0.043(8) Uiso 1 1 d
H27D H 0.2500(16) 0.5881(16) -0.232(2) 0.042(9) Uiso 1 1 d
C273 C 0.22074(14) 0.43799(18) -0.3328(3) 0.0416(8) Uani 1 1 d
H27G H 0.2037(15) 0.4178(15) -0.271(3) 0.043(9) Uiso 1 1 d
H27H H 0.1845(15) 0.4537(16) -0.379(2) 0.047(9) Uiso 1 1 d
H27I H 0.2445(18) 0.4036(18) -0.360(3) 0.066(11) Uiso 1 1 d
C281 C 0.50680(12) 0.46064(15) -0.37546(19) 0.0283(5) Uani 1 1 d
H28C H 0.4792(13) 0.4336(13) -0.421(2) 0.024(7) Uiso 1 1 d
H28B H 0.5486(13) 0.4574(13) -0.4041(19) 0.024(7) Uiso 1 1 d
H28A H 0.4943(14) 0.5078(17) -0.377(2) 0.047(9) Uiso 1 1 d
C282 C 0.55235(11) 0.48233(13) -0.2008(2) 0.0234(5) Uani 1 1 d
H28F H 0.5384(13) 0.5261(16) -0.213(2) 0.038(8) Uiso 1 1 d
H28E H 0.5513(12) 0.4710(13) -0.127(2) 0.030(7) Uiso 1 1 d
H28D H 0.5967(14) 0.4798(14) -0.226(2) 0.038(8) Uiso 1 1 d
C283 C 0.53134(12) 0.36323(12) -0.2631(2) 0.0262(5) Uani 1 1 d
H28I H 0.4983(11) 0.3399(12) -0.3018(18) 0.016(6) Uiso 1 1 d
H28H H 0.5703(12) 0.3611(13) -0.297(2) 0.024(6) Uiso 1 1 d
H28G H 0.5356(14) 0.3468(15) -0.197(2) 0.040(8) Uiso 1 1 d
C371 C 0.06962(12) 0.16227(14) -0.1309(2) 0.0275(5) Uani 1 1 d
H37C H 0.0536(12) 0.1429(13) -0.071(2) 0.028(7) Uiso 1 1 d
H37B H 0.0905(14) 0.1252(15) -0.169(2) 0.038(8) Uiso 1 1 d
H37A H 0.0365(14) 0.1832(14) -0.175(2) 0.036(8) Uiso 1 1 d
C372 C 0.15131(13) 0.24293(14) -0.1980(2) 0.0260(5) Uani 1 1 d
H37E H 0.1220(13) 0.2598(13) -0.230(2) 0.021(7) Uiso 1 1 d
H37D H 0.1836(12) 0.2735(13) -0.1833(18) 0.019(6) Uiso 1 1 d
H37F H 0.1693(12) 0.2103(14) -0.234(2) 0.025(7) Uiso 1 1 d
C373 C 0.17618(12) 0.17185(13) -0.0398(2) 0.0260(5) Uani 1 1 d
H37H H 0.1914(12) 0.1348(14) -0.085(2) 0.031(7) Uiso 1 1 d
H37G H 0.2090(12) 0.2004(13) -0.0157(19) 0.022(6) Uiso 1 1 d
H37I H 0.1587(13) 0.1520(14) 0.023(2) 0.033(7) Uiso 1 1 d
C381 C -0.10492(11) 0.27466(12) 0.0134(2) 0.0234(5) Uani 1 1 d
H38C H -0.0948(11) 0.2722(11) -0.0590(18) 0.013(6) Uiso 1 1 d
H38B H -0.1518(13) 0.2793(13) 0.028(2) 0.029(7) Uiso 1 1 d
H38A H -0.0937(13) 0.2317(15) 0.033(2) 0.030(7) Uiso 1 1 d
C382 C -0.09685(11) 0.39782(12) 0.0323(2) 0.0246(5) Uani 1 1 d
H38F H -0.0905(12) 0.4017(12) -0.038(2) 0.021(6) Uiso 1 1 d
H38E H -0.1423(14) 0.3940(13) 0.047(2) 0.034(8) Uiso 1 1 d
H38D H -0.0773(13) 0.4345(15) 0.069(2) 0.031(7) Uiso 1 1 d
C383 C -0.08134(11) 0.32297(13) 0.18731(19) 0.0236(5) Uani 1 1 d
H38I H -0.0611(12) 0.3567(14) 0.225(2) 0.026(7) Uiso 1 1 d
H38H H -0.0652(13) 0.2796(14) 0.214(2) 0.032(7) Uiso 1 1 d
H38G H -0.1265(13) 0.3247(14) 0.198(2) 0.032(7) Uiso 1 1 d
C471 C 0.21246(16) 0.6847(2) 0.3035(4) 0.0613(13) Uani 1 1 d
H47C H 0.2462(15) 0.7121(16) 0.318(2) 0.044(8) Uiso 1 1 d
H47B H 0.1851(17) 0.7035(17) 0.264(3) 0.047(11) Uiso 1 1 d
H47A H 0.1931(18) 0.6723(18) 0.370(3) 0.063(11) Uiso 1 1 d
C472 C 0.27358(13) 0.64226(15) 0.1535(2) 0.0298(6) Uani 1 1 d
H47F H 0.2863(13) 0.6073(14) 0.118(2) 0.022(7) Uiso 1 1 d
H47E H 0.3057(14) 0.6721(15) 0.173(2) 0.040(8) Uiso 1 1 d
H47D H 0.2482(14) 0.6626(16) 0.111(2) 0.039(9) Uiso 1 1 d
C473 C 0.28346(14) 0.58542(19) 0.3254(2) 0.0384(7) Uani 1 1 d
H47I H 0.3164(15) 0.6159(16) 0.347(2) 0.045(9) Uiso 1 1 d
H47H H 0.2989(16) 0.5481(18) 0.297(3) 0.051(10) Uiso 1 1 d
H47G H 0.2594(16) 0.5700(18) 0.384(3) 0.059(10) Uiso 1 1 d
C481 C -0.00554(12) 0.62105(13) 0.3365(2) 0.0293(6) Uani 1 1 d
H48C H 0.0095(14) 0.6575(15) 0.298(2) 0.038(8) Uiso 1 1 d
H48B H 0.0224(13) 0.6179(14) 0.398(2) 0.031(7) Uiso 1 1 d
H48A H -0.0483(13) 0.6294(14) 0.355(2) 0.029(7) Uiso 1 1 d
C482 C -0.05052(12) 0.56680(14) 0.1791(2) 0.0249(5) Uani 1 1 d
H48F H -0.0533(12) 0.5285(14) 0.136(2) 0.025(7) Uiso 1 1 d
H48E H -0.0391(14) 0.6012(14) 0.143(2) 0.032(8) Uiso 1 1 d
H48D H -0.0944(13) 0.5742(13) 0.2008(19) 0.022(6) Uiso 1 1 d
C483 C -0.02882(12) 0.49930(13) 0.3420(2) 0.0239(5) Uani 1 1 d
H48I H -0.0335(11) 0.4598(13) 0.3050(19) 0.019(6) Uiso 1 1 d
H48H H -0.0688(12) 0.5090(13) 0.3669(19) 0.023(6) Uiso 1 1 d
H48G H -0.0006(14) 0.4925(15) 0.395(2) 0.039(8) Uiso 1 1 d

loop_
_atom_site_aniso_label
_atom_site_aniso_U_11
_atom_site_aniso_U_22
_atom_site_aniso_U_33
_atom_site_aniso_U_23
_atom_site_aniso_U_13
_atom_site_aniso_U_12
W 0.00811(4) 0.01498(4) 0.01705(4) -0.00179(3) 0.00313(3) 0.00113(3)
O1 0.0094(6) 0.0168(7) 0.0203(7) 0.0020(6) 0.0047(5) 0.0018(5)
N1 0.0099(7) 0.0150(8) 0.0155(8) -0.0014(7) 0.0022(6) 0.0020(6)
O2 0.0102(7) 0.0207(8) 0.0188(7) -0.0010(6) 0.0024(6) 0.0025(6)
N2 0.0100(7) 0.0144(8) 0.0153(8) -0.0002(6) 0.0020(6) 0.0008(6)
O3 0.0109(7) 0.0172(7) 0.0203(7) -0.0044(6) 0.0036(6) 0.0002(5)
O4 0.0097(6) 0.0165(7) 0.0195(7) -0.0024(6) 0.0034(5) 0.0007(5)
O10 0.0103(6) 0.0200(7) 0.0165(7) 0.0024(6) 0.0042(5) 0.0026(5)
C11 0.0120(9) 0.0115(9) 0.0171(10) -0.0019(8) 0.0011(7) -0.0005(7)
C12 0.0103(9) 0.0121(9) 0.0195(10) -0.0017(8) 0.0038(7) 0.0006(7)
C13 0.0146(9) 0.0121(9) 0.0191(10) 0.0025(8) 0.0026(8) -0.0010(7)
C14 0.0145(10) 0.0134(10) 0.0206(11) 0.0024(8) -0.0012(8) 0.0030(8)
C15 0.0102(9) 0.0102(9) 0.0205(10) 0.0008(7) 0.0019(8) 0.0014(7)
C16 0.0131(9) 0.0128(9) 0.0162(10) 0.0001(8) 0.0046(8) 0.0008(7)
C17 0.0182(10) 0.0230(11) 0.0195(11) 0.0066(9) 0.0040(8) 0.0019(8)
C18 0.0106(9) 0.0193(10) 0.0229(11) 0.0017(8) 0.0031(8) 0.0024(8)
O20 0.0100(6) 0.0141(7) 0.0207(7) -0.0018(6) 0.0038(6) 0.0004(5)
C21 0.0123(9) 0.0135(9) 0.0162(10) -0.0005(7) 0.0026(8) 0.0008(7)
C22 0.0112(9) 0.0166(10) 0.0185(10) -0.0038(8) 0.0029(8) -0.0001(7)
C23 0.0169(10) 0.0236(11) 0.0173(10) -0.0012(9) 0.0000(8) 0.0033(8)
C24 0.0197(10) 0.0255(11) 0.0143(10) 0.0002(9) 0.0026(8) 0.0024(9)
C25 0.0154(10) 0.0166(10) 0.0181(10) -0.0014(8) 0.0047(8) -0.0001(8)
C26 0.0126(9) 0.0148(10) 0.0182(10) -0.0012(8) 0.0016(8) 0.0013(7)
C27 0.0199(11) 0.0431(15) 0.0162(11) 0.0025(10) -0.0008(9) 0.0093(10)
C28 0.0160(10) 0.0220(11) 0.0195(11) -0.0004(9) 0.0079(8) 0.0022(8)
C31 0.0115(9) 0.0144(10) 0.0140(9) 0.0014(7) 0.0007(7) -0.0006(7)
C32 0.0100(9) 0.0166(10) 0.0164(10) 0.0012(8) 0.0019(7) 0.0014(7)
C33 0.0147(9) 0.0150(10) 0.0150(10) -0.0005(8) 0.0007(8) 0.0008(7)
C34 0.0138(9) 0.0161(10) 0.0182(10) 0.0015(8) -0.0010(8) -0.0021(8)
C35 0.0105(9) 0.0182(10) 0.0150(10) 0.0040(8) 0.0009(7) 0.0001(7)
C36 0.0119(9) 0.0150(9) 0.0147(10) 0.0016(8) 0.0028(7) 0.0032(7)
C37 0.0155(10) 0.0191(10) 0.0219(11) -0.0061(9) 0.0006(8) 0.0016(8)
C38 0.0085(9) 0.0200(10) 0.0228(11) 0.0021(8) 0.0020(8) -0.0011(8)
C41 0.0132(9) 0.0126(9) 0.0128(9) 0.0010(7) 0.0027(7) 0.0014(7)
C42 0.0100(9) 0.0185(10) 0.0156(10) 0.0018(8) 0.0024(7) 0.0019(7)
C43 0.0127(9) 0.0174(10) 0.0194(10) -0.0025(8) 0.0019(8) -0.0003(8)
C44 0.0160(10) 0.0156(10) 0.0233(11) -0.0050(8) 0.0034(8) 0.0017(8)
C45 0.0111(9) 0.0173(10) 0.0195(10) -0.0012(8) 0.0031(8) 0.0030(8)
C46 0.0113(9) 0.0148(10) 0.0168(10) 0.0027(8) 0.0018(7) 0.0000(7)
C47 0.0129(10) 0.0245(11) 0.0321(13) -0.0136(10) 0.0033(9) -0.0021(9)
C48 0.0128(9) 0.0192(10) 0.0226(11) -0.0005(8) 0.0063(8) 0.0031(8)
C171 0.0239(12) 0.0383(15) 0.0225(12) 0.0109(11) 0.0042(10) 0.0040(11)
C172 0.0248(12) 0.0317(14) 0.0219(12) -0.0005(10) 0.0056(10) 0.0030(11)
C173 0.0228(12) 0.0251(13) 0.0357(14) 0.0131(11) 0.0060(11) -0.0023(10)
C181 0.0136(11) 0.0303(13) 0.0315(13) 0.0075(11) 0.0006(9) 0.0025(9)
C182 0.0126(10) 0.0241(12) 0.0326(13) 0.0044(11) 0.0014(9) -0.0012(9)
C183 0.0168(11) 0.0273(13) 0.0373(15) -0.0070(11) 0.0028(10) 0.0061(10)
C271 0.0347(17) 0.100(3) 0.0275(16) 0.0236(18) 0.0044(13) 0.027(2)
C272 0.0303(14) 0.0337(15) 0.0279(14) 0.0041(11) -0.0028(11) 0.0134(12)
C273 0.0228(13) 0.060(2) 0.0417(18) -0.0237(15) -0.0114(13) 0.0097(13)
C281 0.0230(12) 0.0406(15) 0.0217(12) 0.0047(11) 0.0107(10) 0.0024(11)
C282 0.0193(11) 0.0232(12) 0.0281(13) 0.0010(10) 0.0064(9) -0.0021(9)
C283 0.0240(12) 0.0217(12) 0.0334(14) -0.0022(10) 0.0140(11) 0.0023(10)
C371 0.0219(12) 0.0292(13) 0.0315(14) -0.0135(11) 0.0019(10) -0.0033(10)
C372 0.0225(12) 0.0315(14) 0.0242(13) -0.0062(11) 0.0041(10) 0.0025(11)
C373 0.0234(12) 0.0204(12) 0.0340(14) -0.0043(10) -0.0025(10) 0.0056(10)
C381 0.0138(10) 0.0243(12) 0.0322(13) -0.0025(10) 0.0011(9) -0.0033(9)
C382 0.0154(11) 0.0231(12) 0.0353(14) 0.0034(10) -0.0016(10) 0.0025(9)
C383 0.0160(11) 0.0308(13) 0.0240(12) 0.0020(10) 0.0048(9) -0.0031(10)
C471 0.0223(15) 0.050(2) 0.112(4) -0.057(2) 0.0171(19) -0.0136(15)
C472 0.0258(13) 0.0262(13) 0.0372(15) 0.0055(12) -0.0004(11) -0.0092(11)
C473 0.0236(13) 0.067(2) 0.0242(14) -0.0031(14) -0.0026(11) -0.0113(14)
C481 0.0187(12) 0.0253(12) 0.0444(16) -0.0121(11) 0.0113(11) 0.0019(10)
C482 0.0180(11) 0.0277(13) 0.0292(13) 0.0030(11) 0.0037(10) 0.0086(10)
C483 0.0196(11) 0.0266(13) 0.0260(13) 0.0017(10) 0.0106(10) 0.0061(9)

loop_
_atom_type_symbol
_atom_type_description
_atom_type_scat_dispersion_real
_atom_type_scat_dispersion_imag
_atom_type_scat_source
C C 0.0033 0.0016 'International Tables Vol C Tables 4.2.6.8 and 6.1.1.4'
H H 0.0000 0.0000 'International Tables Vol C Tables 4.2.6.8 and 6.1.1.4'
N N 0.0061 0.0033 'International Tables Vol C Tables 4.2.6.8 and 6.1.1.4'
O O 0.0106 0.0060 'International Tables Vol C Tables 4.2.6.8 and 6.1.1.4'
W W -0.8490 6.8722 'International Tables Vol C Tables 4.2.6.8 and 6.1.1.4'

loop_
_geom_angle_atom_site_label_1
_geom_angle_atom_site_label_2
_geom_angle_atom_site_label_3
_geom_angle
O1 W O2 149.43(5)
O1 W N1 74.79(6)
O2 W N1 74.64(6)
O1 W O3 97.83(6)
O2 W O3 91.36(6)
N1 W O3 106.85(6)
O1 W N2 106.89(6)
O2 W N2 103.65(6)
N1 W N2 177.57(7)
O3 W N2 74.79(6)
O1 W O4 91.86(6)
O2 W O4 94.83(6)
N1 W O4 103.59(6)
O3 W O4 149.50(5)
N2 W O4 74.72(6)
C12 O1 W 120.24(12)
C21 N1 C11 116.50(16)
C21 N1 W 121.79(13)
C11 N1 W 121.66(13)
C22 O2 W 120.53(12)
C41 N2 C31 116.75(16)
C41 N2 W 121.67(13)
C31 N2 W 121.45(13)
C32 O3 W 120.36(12)
C42 O4 W 120.25(12)
C26 O10 C16 117.85(15)
N1 C11 C16 123.50(18)
N1 C11 C12 110.66(17)
C16 C11 C12 125.78(19)
O1 C12 C11 112.47(17)
O1 C12 C13 128.40(18)
C11 C12 C13 119.09(18)
C12 C13 C14 114.32(18)
C12 C13 C17 121.91(18)
C14 C13 C17 123.76(18)
C13 C14 C15 127.87(19)
C13 C14 H14 118.1(14)
C15 C14 H14 114.1(14)
C16 C15 C14 115.27(17)
C16 C15 C18 123.66(18)
C14 C15 C18 121.07(18)
C11 C16 C15 117.62(18)
C11 C16 O10 119.10(17)
C15 C16 O10 123.29(17)
C171 C17 C13 112.00(18)
C171 C17 C173 108.8(2)
C13 C17 C173 108.67(19)
C171 C17 C172 108.3(2)
C13 C17 C172 108.49(18)
C173 C17 C172 110.57(19)
C182 C18 C181 107.43(19)
C182 C18 C183 109.53(19)
C181 C18 C183 107.71(19)
C182 C18 C15 110.27(17)
C181 C18 C15 111.84(17)
C183 C18 C15 109.98(18)
C46 O20 C36 118.07(15)
N1 C21 C26 123.52(18)
N1 C21 C22 110.58(17)
C26 C21 C22 125.89(19)
O2 C22 C21 112.46(18)
O2 C22 C23 128.48(18)
C21 C22 C23 119.03(18)
C22 C23 C24 114.67(19)
C22 C23 C27 122.23(19)
C24 C23 C27 123.03(19)
C25 C24 C23 127.0(2)
C25 C24 H24 116.9(12)
C23 C24 H24 115.9(12)
C26 C25 C24 116.09(18)
C26 C25 C28 122.53(19)
C24 C25 C28 121.37(18)
C21 C26 C25 117.30(19)
C21 C26 O10 119.38(18)
C25 C26 O10 123.31(17)
C271 C27 C23 112.0(2)
C271 C27 C273 109.2(3)
C23 C27 C273 107.1(2)
C271 C27 C272 108.0(3)
C23 C27 C272 110.42(19)
C273 C27 C272 110.1(2)
C282 C28 C25 108.91(17)
C282 C28 C281 107.44(19)
C25 C28 C281 112.38(18)
C282 C28 C283 111.7(2)
C25 C28 C283 109.20(18)
C281 C28 C283 107.3(2)
N2 C31 C36 123.21(18)
N2 C31 C32 110.65(17)
C36 C31 C32 126.09(19)
O3 C32 C31 112.55(17)
O3 C32 C33 128.34(18)
C31 C32 C33 119.08(18)
C32 C33 C34 114.18(18)
C32 C33 C37 122.33(17)
C34 C33 C37 123.46(18)
C33 C34 C35 127.42(19)
C33 C34 H34 115.6(14)
C35 C34 H34 116.8(14)
C36 C35 C34 115.84(17)
C36 C35 C38 123.37(18)
C34 C35 C38 120.77(18)
C31 C36 C35 117.36(18)
C31 C36 O20 119.16(18)
C35 C36 O20 123.48(17)
C33 C37 C371 112.43(17)
C33 C37 C373 108.83(18)
C371 C37 C373 107.9(2)
C33 C37 C372 108.64(18)
C371 C37 C372 108.2(2)
C373 C37 C372 110.85(19)
C382 C38 C381 107.00(18)
C382 C38 C383 110.10(19)
C381 C38 C383 108.22(18)
C382 C38 C35 110.21(17)
C381 C38 C35 111.95(18)
C383 C38 C35 109.30(17)
N2 C41 C46 123.17(18)
N2 C41 C42 110.75(17)
C46 C41 C42 126.08(18)
O4 C42 C41 112.60(17)
O4 C42 C43 128.23(18)
C41 C42 C43 119.17(17)
C42 C43 C44 114.31(18)
C42 C43 C47 122.13(18)
C44 C43 C47 123.52(19)
C43 C44 C45 127.59(19)
C43 C44 H44 117.0(15)
C45 C44 H44 115.4(15)
C46 C45 C44 115.63(18)
C46 C45 C48 122.84(18)
C44 C45 C48 121.52(18)
C41 C46 O20 119.52(17)
C41 C46 C45 117.18(18)
O20 C46 C45 123.30(17)
C471 C47 C472 109.2(3)
C471 C47 C43 112.04(19)
C472 C47 C43 110.46(19)
C471 C47 C473 108.2(3)
C472 C47 C473 109.8(2)
C43 C47 C473 107.1(2)
C481 C48 C45 112.68(18)
C481 C48 C482 107.4(2)
C45 C48 C482 109.37(18)
C481 C48 C483 107.16(19)
C45 C48 C483 109.41(17)
C482 C48 C483 110.8(2)
C17 C171 H17C 112.1(14)
C17 C171 H17B 111.4(16)
H17C C171 H17B 108(2)
C17 C171 H17A 108.6(16)
H17C C171 H17A 107(2)
H17B C171 H17A 110(2)
C17 C172 H17F 111.2(16)
C17 C172 H17E 112.0(17)
H17F C172 H17E 106(2)
C17 C172 H17D 108.4(15)
H17F C172 H17D 108(2)
H17E C172 H17D 111(2)
C17 C173 H17H 110.3(16)
C17 C173 H17G 113.4(15)
H17H C173 H17G 107(2)
C17 C173 H17I 112.5(19)
H17H C173 H17I 104(2)
H17G C173 H17I 109(2)
C18 C181 H18C 108.7(16)
C18 C181 H18B 112.0(15)
H18C C181 H18B 109(2)
C18 C181 H18A 116.6(16)
H18C C181 H18A 107(2)
H18B C181 H18A 103(2)
C18 C182 H18F 111.3(16)
C18 C182 H18E 110.8(15)
H18F C182 H18E 108(2)
C18 C182 H18D 110.2(18)
H18F C182 H18D 105(2)
H18E C182 H18D 111(2)
C18 C183 H18I 109.0(17)
C18 C183 H18H 112.8(17)
H18I C183 H18H 105(2)
C18 C183 H18G 110.4(16)
H18I C183 H18G 111(2)
H18H C183 H18G 109(2)
C27 C271 H27B 111(2)
C27 C271 H27A 113(2)
H27B C271 H27A 111(3)
C27 C271 H27C 109.5(19)
H27B C271 H27C 106(3)
H27A C271 H27C 106(3)
C27 C272 H27F 111.0(16)
C27 C272 H27E 108.0(18)
H27F C272 H27E 111(2)
C27 C272 H27D 113(2)
H27F C272 H27D 109(3)
H27E C272 H27D 104(3)
C27 C273 H27G 110.8(19)
C27 C273 H27H 109.1(18)
H27G C273 H27H 110(3)
C27 C273 H27I 110(2)
H27G C273 H27I 102(3)
H27H C273 H27I 114(3)
C28 C281 H28C 112.9(15)
C28 C281 H28B 111.5(15)
H28C C281 H28B 104(2)
C28 C281 H28A 108.6(18)
H28C C281 H28A 112(2)
H28B C281 H28A 107(2)
C28 C282 H28F 106.8(17)
C28 C282 H28E 110.6(15)
H28F C282 H28E 112(2)
C28 C282 H28D 110.9(16)
H28F C282 H28D 106(2)
H28E C282 H28D 111(2)
C28 C283 H28I 103.2(14)
C28 C283 H28H 109.3(16)
H28I C283 H28H 110(2)
C28 C283 H28G 111.4(19)
H28I C283 H28G 112(2)
H28H C283 H28G 111(2)
C37 C371 H37C 107.7(16)
C37 C371 H37B 107.0(16)
H37C C371 H37B 106(2)
C37 C371 H37A 112.3(17)
H37C C371 H37A 114(2)
H37B C371 H37A 109(2)
C37 C372 H37E 108.1(18)
C37 C372 H37D 112.0(15)
H37E C372 H37D 111(2)
C37 C372 H37F 107.8(17)
H37E C372 H37F 111(2)
H37D C372 H37F 107(2)
C37 C373 H37H 108.2(15)
C37 C373 H37G 110.8(15)
H37H C373 H37G 115(2)
C37 C373 H37I 110.9(16)
H37H C373 H37I 108(2)
H37G C373 H37I 104(2)
C38 C381 H38C 113.7(13)
C38 C381 H38B 107.6(15)
H38C C381 H38B 115(2)
C38 C381 H38A 115.0(17)
H38C C381 H38A 100(2)
H38B C381 H38A 106(2)
C38 C382 H38F 109.9(15)
C38 C382 H38E 103.3(16)
H38F C382 H38E 111(2)
C38 C382 H38D 110.1(16)
H38F C382 H38D 111(2)
H38E C382 H38D 111(2)
C38 C383 H38I 111.2(16)
C38 C383 H38H 111.9(16)
H38I C383 H38H 108(2)
C38 C383 H38G 109.4(16)
H38I C383 H38G 109(2)
H38H C383 H38G 108(2)
C47 C471 H47C 109.3(19)
C47 C471 H47B 108(2)
H47C C471 H47B 111(3)
C47 C471 H47A 110(2)
H47C C471 H47A 107(3)
H47B C471 H47A 112(3)
C47 C472 H47F 112.3(17)
C47 C472 H47E 107.4(18)
H47F C472 H47E 116(2)
C47 C472 H47D 111(2)
H47F C472 H47D 103(3)
H47E C472 H47D 108(3)
C47 C473 H47I 108.4(19)
C47 C473 H47H 111(2)
H47I C473 H47H 113(3)
C47 C473 H47G 109(2)
H47I C473 H47G 110(3)
H47H C473 H47G 105(3)
C48 C481 H48C 110.5(18)
C48 C481 H48B 111.9(16)
H48C C481 H48B 107(2)
C48 C481 H48A 108.1(17)
H48C C481 H48A 109(2)
H48B C481 H48A 111(2)
C48 C482 H48F 112.6(15)
C48 C482 H48E 111.0(19)
H48F C482 H48E 110(2)
C48 C482 H48D 111.0(15)
H48F C482 H48D 104(2)
H48E C482 H48D 108(2)
C48 C483 H48I 110.9(15)
C48 C483 H48H 110.9(16)
H48I C483 H48H 106(2)
C48 C483 H48G 110.0(19)
H48I C483 H48G 109(2)
H48H C483 H48G 110(2)

loop_
_geom_bond_atom_site_label_1
_geom_bond_atom_site_label_2
_geom_bond_distance
W O1 1.9742(14)
W O2 1.9751(15)
W N1 1.9752(16)
W O3 1.9756(14)
W N2 1.9762(16)
W O4 1.9796(14)
O1 C12 1.379(2)
N1 C21 1.368(3)
N1 C11 1.371(3)
O2 C22 1.372(2)
N2 C41 1.371(2)
N2 C31 1.377(2)
O3 C32 1.376(2)
O4 C42 1.376(2)
O10 C26 1.409(2)
O10 C16 1.412(2)
C11 C16 1.386(3)
C11 C12 1.387(3)
C12 C13 1.397(3)
C13 C14 1.403(3)
C13 C17 1.532(3)
C14 C15 1.413(3)
C14 H14 0.89(2)
C15 C16 1.404(3)
C15 C18 1.540(3)
C17 C171 1.526(3)
C17 C173 1.534(3)
C17 C172 1.544(3)
C18 C182 1.531(3)
C18 C181 1.535(3)
C18 C183 1.536(3)
O20 C46 1.405(2)
O20 C36 1.414(2)
C21 C26 1.383(3)
C21 C22 1.390(3)
C22 C23 1.394(3)
C23 C24 1.410(3)
C23 C27 1.530(3)
C24 C25 1.410(3)
C24 H24 0.97(2)
C25 C26 1.404(3)
C25 C28 1.533(3)
C27 C271 1.527(4)
C27 C273 1.529(4)
C27 C272 1.534(3)
C28 C282 1.532(3)
C28 C281 1.534(3)
C28 C283 1.534(3)
C31 C36 1.384(3)
C31 C32 1.386(3)
C32 C33 1.398(3)
C33 C34 1.409(3)
C33 C37 1.527(3)
C34 C35 1.415(3)
C34 H34 0.92(2)
C35 C36 1.397(3)
C35 C38 1.542(3)
C37 C371 1.529(3)
C37 C373 1.534(3)
C37 C372 1.545(3)
C38 C382 1.534(3)
C38 C381 1.536(3)
C38 C383 1.537(3)
C41 C46 1.386(3)
C41 C42 1.386(3)
C42 C43 1.393(3)
C43 C44 1.410(3)
C43 C47 1.529(3)
C44 C45 1.410(3)
C44 H44 0.93(3)
C45 C46 1.406(3)
C45 C48 1.531(3)
C47 C471 1.518(4)
C47 C472 1.528(3)
C47 C473 1.530(4)
C48 C481 1.528(3)
C48 C482 1.538(3)
C48 C483 1.541(3)
C171 H17C 0.97(2)
C171 H17B 0.96(3)
C171 H17A 0.97(3)
C172 H17F 0.89(3)
C172 H17E 0.90(3)
C172 H17D 0.99(3)
C173 H17H 0.92(3)
C173 H17G 0.97(3)
C173 H17I 0.96(3)
C181 H18C 0.93(3)
C181 H18B 0.97(3)
C181 H18A 0.99(3)
C182 H18F 0.95(3)
C182 H18E 0.99(3)
C182 H18D 0.87(3)
C183 H18I 0.96(3)
C183 H18H 0.97(3)
C183 H18G 0.99(3)
C271 H27B 0.94(4)
C271 H27A 0.96(3)
C271 H27C 1.03(4)
C272 H27F 0.92(3)
C272 H27E 0.98(3)
C272 H27D 0.90(3)
C273 H27G 0.97(3)
C273 H27H 1.00(3)
C273 H27I 0.92(4)
C281 H28C 0.97(3)
C281 H28B 0.94(3)
C281 H28A 0.97(3)
C282 H28F 0.93(3)
C282 H28E 0.98(3)
C282 H28D 0.98(3)
C283 H28I 0.96(2)
C283 H28H 0.92(3)
C283 H28G 0.92(3)
C371 H37C 0.93(3)
C371 H37B 0.99(3)
C371 H37A 0.97(3)
C372 H37E 0.80(3)
C372 H37D 0.92(3)
C372 H37F 0.88(3)
C373 H37H 0.99(3)
C373 H37G 0.93(3)
C373 H37I 0.97(3)
C381 H38C 0.97(2)
C381 H38B 0.99(3)
C381 H38A 0.92(3)
C382 H38F 0.93(3)
C382 H38E 0.96(3)
C382 H38D 0.96(3)
C383 H38I 0.93(3)
C383 H38H 0.99(3)
C383 H38G 0.94(3)
C471 H47C 0.90(3)
C471 H47B 0.84(3)
C471 H47A 0.99(4)
C472 H47F 0.88(3)
C472 H47E 0.92(3)
C472 H47D 0.85(3)
C473 H47I 0.95(3)
C473 H47H 0.89(3)
C473 H47G 0.96(4)
C481 H48C 0.94(3)
C481 H48B 0.98(3)
C481 H48A 0.93(3)
C482 H48F 0.94(3)
C482 H48E 0.86(3)
C482 H48D 0.96(3)
C483 H48I 0.92(3)
C483 H48H 0.91(3)
C483 H48G 0.90(3)
